data_7102848
loop_
_publ_author_name
'Granados, Alejandro M'
'Fracaroli, Alejandro M'
'de Rossi, Rita H'
'Fuertes, Pedro'
'Torroba, Tom\'as'

_publ_section_title
;
 Alkynyl Fischer carbene complex as a traceless directing group for the
 regioselective cycloaddition of dithiolethiones to arylacetylene:
 synthesis of E-dithiafulvene thione and dithioesters.
;
_journal_issue 4
_journal_name_full 'Chemical communications (Cambridge, England)'
_journal_page_first 483
_journal_page_last 485
_journal_paper_doi 10.1039/b715857b
_journal_year 2008
_chemical_formula_moiety 'C12 H10 S3'
_chemical_formula_sum 'C12 H10 S3'
_chemical_formula_weight 250.38
_chemical_name_systematic
;
?
;
_space_group_IT_number 61
_symmetry_cell_setting orthorhombic
_symmetry_space_group_name_Hall '-P 2ac 2ab'
_symmetry_space_group_name_H-M 'P b c a'
_atom_sites_solution_hydrogens geom
_atom_sites_solution_primary direct
_atom_sites_solution_secondary difmap
_audit_creation_method SHELXL-97
_cell_angle_alpha 90.00
_cell_angle_beta 90.00
_cell_angle_gamma 90.00
_cell_formula_units_Z 8
_cell_length_a 14.836(2)
_cell_length_b 5.6318(9)
_cell_length_c 26.458(4)
_cell_measurement_reflns_used 1169
_cell_measurement_temperature 173(2)
_cell_measurement_theta_max 20.95
_cell_measurement_theta_min 2.75
_cell_volume 2210.7(6)
_computing_cell_refinement 'Bruker SMART'
_computing_data_collection 'Bruker SMART'
_computing_data_reduction 'Bruker SAINT'
_computing_molecular_graphics 'Bruker SHELXTL'
_computing_publication_material 'Bruker SHELXTL'
_computing_structure_refinement 'SHELXL-97 (Sheldrick, 1997)'
_computing_structure_solution 'SHELXS-97 (Sheldrick, 1990)'
_diffrn_ambient_temperature 173(2)
_diffrn_measured_fraction_theta_full 1.000
_diffrn_measured_fraction_theta_max 1.000
_diffrn_measurement_device_type 'CCD area detector'
_diffrn_measurement_method 'omega scans'
_diffrn_radiation_monochromator graphite
_diffrn_radiation_source 'fine-focus sealed tube'
_diffrn_radiation_type MoK\a
_diffrn_radiation_wavelength 0.71073
_diffrn_reflns_av_R_equivalents 0.0965
_diffrn_reflns_av_sigmaI/netI 0.0470
_diffrn_reflns_limit_h_max 17
_diffrn_reflns_limit_h_min -17
_diffrn_reflns_limit_k_max 6
_diffrn_reflns_limit_k_min -6
_diffrn_reflns_limit_l_max 31
_diffrn_reflns_limit_l_min -31
_diffrn_reflns_number 19688
_diffrn_reflns_theta_full 25.00
_diffrn_reflns_theta_max 25.00
_diffrn_reflns_theta_min 1.54
_diffrn_standards_decay_% 0
_exptl_absorpt_coefficient_mu 0.630
_exptl_absorpt_correction_T_max 0.957
_exptl_absorpt_correction_T_min 0.853
_exptl_absorpt_correction_type multi-scan
_exptl_absorpt_process_details 'SADABS (Sheldrick, 2001)'
_exptl_crystal_colour orange
_exptl_crystal_density_diffrn 1.505
_exptl_crystal_density_method 'not measured'
_exptl_crystal_description plate
_exptl_crystal_F_000 1040
_exptl_crystal_size_max 0.50
_exptl_crystal_size_mid 0.20
_exptl_crystal_size_min 0.07
_refine_diff_density_max 0.364
_refine_diff_density_min -0.411
_refine_diff_density_rms 0.132
_refine_ls_extinction_method none
_refine_ls_goodness_of_fit_ref 1.071
_refine_ls_hydrogen_treatment constr
_refine_ls_matrix_type full
_refine_ls_number_parameters 137
_refine_ls_number_reflns 1946
_refine_ls_number_restraints 0
_refine_ls_restrained_S_all 1.071
_refine_ls_R_factor_all 0.0603
_refine_ls_R_factor_gt 0.0394
_refine_ls_shift/su_max 0.001
_refine_ls_shift/su_mean 0.000
_refine_ls_structure_factor_coef Fsqd
_refine_ls_weighting_details 'calc w=1/[\s^2^(Fo^2^)+(0.0728P)^2^+0.0000P] where P=(Fo^2^+2Fc^2^)/3'
_refine_ls_weighting_scheme calc
_refine_ls_wR_factor_gt 0.1086
_refine_ls_wR_factor_ref 0.1282
_reflns_number_gt 1474
_reflns_number_total 1946
_reflns_threshold_expression >2sigma(I)
_cod_data_source_file b715857b.txt
_cod_data_source_block 4
_cod_depositor_comments
;
The following automatic conversions were performed:
'_symmetry_cell_setting' value 'Orthorhombic' changed to 'orthorhombic'
according to '/home/saulius/struct/CIF-dictionaries/cif_core.dic'
dictionary named 'cif_core.dic' version 2.4.1 from 2010-06-29.

Automatic conversion script
Id: cif_fix_enum 1527 2010-12-29 10:47:43Z saulius 
;
_cod_original_sg_symbol_H-M Pbca
_cod_database_code 7102848

loop_
_symmetry_equiv_pos_as_xyz
'x, y, z'
'-x+1/2, -y, z+1/2'
'-x, y+1/2, -z+1/2'
'x+1/2, -y+1/2, -z'
'-x, -y, -z'
'x-1/2, y, -z-1/2'
'x, -y-1/2, z-1/2'
'-x-1/2, y-1/2, z'

loop_
_atom_site_label
_atom_site_type_symbol
_atom_site_fract_x
_atom_site_fract_y
_atom_site_fract_z
_atom_site_U_iso_or_equiv
_atom_site_adp_type
_atom_site_occupancy
_atom_site_symmetry_multiplicity
_atom_site_calc_flag
_atom_site_refinement_flags
_atom_site_disorder_assembly
_atom_site_disorder_group
S1 S 0.92295(6) 0.18017(15) 0.62835(3) 0.0298(3) Uani 1 1 d . . .
S2 S 0.92017(5) 0.13778(15) 0.73908(3) 0.0243(3) Uani 1 1 d . . .
S3 S 0.83189(6) 0.53807(15) 0.78726(3) 0.0238(3) Uani 1 1 d . . .
C1 C 0.8336(2) 0.5751(6) 0.59354(12) 0.0296(8) Uani 1 1 d . . .
H1A H 0.7685 0.6030 0.5956 0.044 Uiso 1 1 calc R . .
H1B H 0.8476 0.4910 0.5621 0.044 Uiso 1 1 calc R . .
H1C H 0.8654 0.7275 0.5941 0.044 Uiso 1 1 calc R . .
C2 C 0.8631(2) 0.4273(6) 0.63784(12) 0.0246(8) Uani 1 1 d . . .
C3 C 0.8395(2) 0.5083(6) 0.68590(11) 0.0232(8) Uani 1 1 d . . .
H3 H 0.8048 0.6499 0.6876 0.028 Uiso 1 1 calc R . .
C4 C 0.8621(2) 0.4008(5) 0.73139(12) 0.0205(7) Uani 1 1 d . . .
C5 C 0.9207(2) 0.1491(6) 0.80463(12) 0.0239(8) Uani 1 1 d . . .
H5 H 0.9486 0.0260 0.8235 0.029 Uiso 1 1 calc R . .
C6 C 0.8817(2) 0.3311(5) 0.82842(12) 0.0213(7) Uani 1 1 d . . .
C7 C 0.8781(2) 0.3783(6) 0.88292(11) 0.0223(7) Uani 1 1 d . . .
C8 C 0.8377(2) 0.5837(6) 0.90180(13) 0.0282(8) Uani 1 1 d . . .
H8 H 0.8107 0.6938 0.8792 0.034 Uiso 1 1 calc R . .
C9 C 0.8366(2) 0.6282(7) 0.95359(13) 0.0334(9) Uani 1 1 d . . .
H9 H 0.8082 0.7674 0.9662 0.040 Uiso 1 1 calc R . .
C10 C 0.8764(2) 0.4713(6) 0.98647(13) 0.0346(9) Uani 1 1 d . . .
H10 H 0.8765 0.5031 1.0217 0.041 Uiso 1 1 calc R . .
C11 C 0.9162(2) 0.2669(7) 0.96814(13) 0.0330(9) Uani 1 1 d . . .
H11 H 0.9432 0.1577 0.9909 0.040 Uiso 1 1 calc R . .
C12 C 0.9171(2) 0.2204(6) 0.91691(13) 0.0277(8) Uani 1 1 d . . .
H12 H 0.9446 0.0791 0.9048 0.033 Uiso 1 1 calc R . .

loop_
_atom_site_aniso_label
_atom_site_aniso_U_11
_atom_site_aniso_U_22
_atom_site_aniso_U_33
_atom_site_aniso_U_23
_atom_site_aniso_U_13
_atom_site_aniso_U_12
S1 0.0318(5) 0.0269(5) 0.0306(5) -0.0051(4) -0.0032(4) 0.0066(4)
S2 0.0263(5) 0.0191(5) 0.0276(5) -0.0019(3) -0.0014(3) 0.0056(4)
S3 0.0255(5) 0.0190(5) 0.0271(5) -0.0008(4) 0.0015(3) 0.0045(3)
C1 0.032(2) 0.026(2) 0.0316(19) 0.0037(15) 0.0024(15) 0.0000(15)
C2 0.0204(18) 0.0227(18) 0.0308(19) -0.0007(14) -0.0018(14) -0.0038(15)
C3 0.0197(17) 0.0192(18) 0.0308(19) -0.0008(14) -0.0010(14) -0.0003(14)
C4 0.0150(16) 0.0164(17) 0.0302(18) -0.0037(14) 0.0015(14) 0.0005(13)
C5 0.0255(18) 0.0204(18) 0.0259(18) 0.0013(14) -0.0036(14) 0.0025(14)
C6 0.0150(16) 0.0197(18) 0.0291(17) 0.0042(14) -0.0019(13) -0.0010(14)
C7 0.0156(16) 0.0250(18) 0.0263(18) 0.0017(14) 0.0023(14) -0.0040(14)
C8 0.0265(19) 0.0246(19) 0.0335(19) 0.0006(15) 0.0005(15) 0.0015(15)
C9 0.036(2) 0.030(2) 0.035(2) -0.0059(16) 0.0076(16) 0.0014(16)
C10 0.036(2) 0.037(2) 0.0301(19) -0.0022(17) 0.0054(17) -0.0014(18)
C11 0.035(2) 0.034(2) 0.030(2) 0.0046(17) -0.0014(15) 0.0031(17)
C12 0.0260(19) 0.0203(18) 0.037(2) -0.0018(16) 0.0031(15) 0.0026(15)

loop_
_atom_type_symbol
_atom_type_description
_atom_type_scat_dispersion_real
_atom_type_scat_dispersion_imag
_atom_type_scat_source
C C 0.0033 0.0016 'International Tables Vol C Tables 4.2.6.8 and 6.1.1.4'
H H 0.0000 0.0000 'International Tables Vol C Tables 4.2.6.8 and 6.1.1.4'
S S 0.1246 0.1234 'International Tables Vol C Tables 4.2.6.8 and 6.1.1.4'

loop_
_geom_angle_atom_site_label_1
_geom_angle_atom_site_label_2
_geom_angle_atom_site_label_3
_geom_angle
_geom_angle_site_symmetry_1
_geom_angle_site_symmetry_3
_geom_angle_publ_flag
C4 S2 C5 95.06(15) . . ?
C4 S3 C6 97.14(15) . . ?
C2 C1 H1A 109.5 . . ?
C2 C1 H1B 109.5 . . ?
H1A C1 H1B 109.5 . . ?
C2 C1 H1C 109.5 . . ?
H1A C1 H1C 109.5 . . ?
H1B C1 H1C 109.5 . . ?
C3 C2 C1 117.1(3) . . ?
C3 C2 S1 122.9(3) . . ?
C1 C2 S1 120.0(2) . . ?
C4 C3 C2 125.9(3) . . ?
C4 C3 H3 117.1 . . ?
C2 C3 H3 117.1 . . ?
C3 C4 S2 126.7(2) . . ?
C3 C4 S3 118.9(2) . . ?
S2 C4 S3 114.39(18) . . ?
C6 C5 S2 119.9(3) . . ?
C6 C5 H5 120.1 . . ?
S2 C5 H5 120.1 . . ?
C5 C6 C7 128.2(3) . . ?
C5 C6 S3 113.5(2) . . ?
C7 C6 S3 118.2(2) . . ?
C12 C7 C8 118.5(3) . . ?
C12 C7 C6 120.3(3) . . ?
C8 C7 C6 121.2(3) . . ?
C9 C8 C7 120.4(3) . . ?
C9 C8 H8 119.8 . . ?
C7 C8 H8 119.8 . . ?
C10 C9 C8 120.1(3) . . ?
C10 C9 H9 119.9 . . ?
C8 C9 H9 119.9 . . ?
C9 C10 C11 119.8(3) . . ?
C9 C10 H10 120.1 . . ?
C11 C10 H10 120.1 . . ?
C12 C11 C10 120.5(3) . . ?
C12 C11 H11 119.8 . . ?
C10 C11 H11 119.8 . . ?
C11 C12 C7 120.6(3) . . ?
C11 C12 H12 119.7 . . ?
C7 C12 H12 119.7 . . ?

loop_
_geom_bond_atom_site_label_1
_geom_bond_atom_site_label_2
_geom_bond_distance
_geom_bond_site_symmetry_2
_geom_bond_publ_flag
S1 C2 1.670(3) . ?
S2 C4 1.726(3) . ?
S2 C5 1.736(3) . ?
S3 C4 1.727(3) . ?
S3 C6 1.758(3) . ?
C1 C2 1.503(4) . ?
C1 H1A 0.9800 . ?
C1 H1B 0.9800 . ?
C1 H1C 0.9800 . ?
C2 C3 1.396(4) . ?
C3 C4 1.389(4) . ?
C3 H3 0.9500 . ?
C5 C6 1.335(4) . ?
C5 H5 0.9500 . ?
C6 C7 1.467(4) . ?
C7 C12 1.391(4) . ?
C7 C8 1.395(4) . ?
C8 C9 1.393(5) . ?
C8 H8 0.9500 . ?
C9 C10 1.374(5) . ?
C9 H9 0.9500 . ?
C10 C11 1.382(5) . ?
C10 H10 0.9500 . ?
C11 C12 1.380(5) . ?
C11 H11 0.9500 . ?
C12 H12 0.9500 . ?

loop_
_geom_torsion_atom_site_label_1
_geom_torsion_atom_site_label_2
_geom_torsion_atom_site_label_3
_geom_torsion_atom_site_label_4
_geom_torsion
_geom_torsion_site_symmetry_1
_geom_torsion_site_symmetry_2
_geom_torsion_site_symmetry_3
_geom_torsion_site_symmetry_4
_geom_torsion_publ_flag
C1 C2 C3 C4 -178.4(3) . . . . ?
S1 C2 C3 C4 0.6(5) . . . . ?
C2 C3 C4 S2 -2.8(5) . . . . ?
C2 C3 C4 S3 176.3(3) . . . . ?
C5 S2 C4 C3 178.0(3) . . . . ?
C5 S2 C4 S3 -1.2(2) . . . . ?
C6 S3 C4 C3 -177.6(2) . . . . ?
C6 S3 C4 S2 1.7(2) . . . . ?
C4 S2 C5 C6 0.1(3) . . . . ?
S2 C5 C6 C7 -177.2(2) . . . . ?
S2 C5 C6 S3 1.1(3) . . . . ?
C4 S3 C6 C5 -1.6(3) . . . . ?
C4 S3 C6 C7 176.9(2) . . . . ?
C5 C6 C7 C12 -1.3(5) . . . . ?
S3 C6 C7 C12 -179.6(2) . . . . ?
C5 C6 C7 C8 177.2(3) . . . . ?
S3 C6 C7 C8 -1.1(4) . . . . ?
C12 C7 C8 C9 0.0(5) . . . . ?
C6 C7 C8 C9 -178.6(3) . . . . ?
C7 C8 C9 C10 0.8(5) . . . . ?
C8 C9 C10 C11 -1.1(5) . . . . ?
C9 C10 C11 C12 0.6(5) . . . . ?
C10 C11 C12 C7 0.1(5) . . . . ?
C8 C7 C12 C11 -0.4(5) . . . . ?
C6 C7 C12 C11 178.2(3) . . . . ?

loop_
_cod_related_entry_id
_cod_related_entry_database
_cod_related_entry_code
1 ChemSpider 30653025
